data_7107424
loop_
_publ_author_name
'Kwan-Bok Jung'
'Sung Kuk Kim'
'Vincent M. Lynch'
'Dong-Gyu Cho'
'Jonathan L. Sessler'

_publ_section_title
;
 A calix[2]phenol[2]pyrrole and a fused pyrrolidine-containing derivative
;
_journal_name_full Chem.Commun.
_journal_page_first 2495
_journal_paper_doi 10.1039/c2cc17888e
_journal_volume 48
_journal_year 2012
_chemical_formula_moiety '2 C32 H32 N2 O2, C2 H3 N'
_chemical_formula_sum 'C66 H67 N5 O4'
_chemical_formula_weight 994.25
_chemical_name_systematic
;
?
;
_space_group_IT_number 33
_symmetry_cell_setting orthorhombic
_symmetry_space_group_name_Hall 'P 2c -2n'
_symmetry_space_group_name_H-M 'P n a 21'
_atom_sites_solution_hydrogens geom
_atom_sites_solution_primary direct
_atom_sites_solution_secondary difmap
_audit_creation_method SHELXL-97
_cell_angle_alpha 90.00
_cell_angle_beta 90.00
_cell_angle_gamma 90.00
_cell_formula_units_Z 4
_cell_length_a 24.3554(10)
_cell_length_b 11.3368(3)
_cell_length_c 20.2929(4)
_cell_measurement_reflns_used 7075
_cell_measurement_temperature 153(2)
_cell_measurement_theta_max 27.5
_cell_measurement_theta_min 3.0
_cell_volume 5603.1(3)
_computing_cell_refinement 'Collect software, Nonius B.V. 1998'
_computing_data_collection 'Collect software, Nonius B.V. 1998'
_computing_data_reduction
;
DENZO and Scalepack (Otwinoski and Minor, 1997)
;
_computing_molecular_graphics 'XP SHELXTL/PC, Siemens Analytical'
_computing_structure_refinement 'XL SHELXTL/PC, Siemens Analytical'
_computing_structure_solution
;

SIR97 - Altomare A., Burla M.C., Camalli M., Cascarano G.L., Giacovazzo C.,
Guagliardi A., Moliterni A.G.G., Polidori G.,Spagna R.
;
_diffrn_ambient_temperature 153(2)
_diffrn_measured_fraction_theta_full 0.997
_diffrn_measured_fraction_theta_max 0.997
_diffrn_measurement_device_type 'Nonius Kappa CCD'
_diffrn_measurement_method \w-scans
_diffrn_radiation_monochromator graphite
_diffrn_radiation_source 'fine-focus sealed tube'
_diffrn_radiation_type MoK\a
_diffrn_radiation_wavelength 0.71075
_diffrn_reflns_av_R_equivalents 0.0527
_diffrn_reflns_av_sigmaI/netI 0.0610
_diffrn_reflns_limit_h_max 31
_diffrn_reflns_limit_h_min -31
_diffrn_reflns_limit_k_max 14
_diffrn_reflns_limit_k_min -14
_diffrn_reflns_limit_l_max 26
_diffrn_reflns_limit_l_min -26
_diffrn_reflns_number 12374
_diffrn_reflns_theta_full 27.48
_diffrn_reflns_theta_max 27.48
_diffrn_reflns_theta_min 3.35
_exptl_absorpt_coefficient_mu 0.073
_exptl_absorpt_correction_T_max 1.00
_exptl_absorpt_correction_T_min 0.961
_exptl_absorpt_correction_type multi-scan
_exptl_absorpt_process_details
;
DENZO and Scalepack (Otwinoski and Minor, 1997)
;
_exptl_crystal_colour colorless
_exptl_crystal_density_diffrn 1.179
_exptl_crystal_density_method 'not measured'
_exptl_crystal_description prism
_exptl_crystal_F_000 2120
_exptl_crystal_size_max 0.20
_exptl_crystal_size_mid 0.16
_exptl_crystal_size_min 0.11
_refine_diff_density_max 0.261
_refine_diff_density_min -0.201
_refine_diff_density_rms 0.038
_refine_ls_abs_structure_details 'Flack H D (1983), Acta Cryst. A39, 876-881'
_refine_ls_abs_structure_Flack -3.0(17)
_refine_ls_extinction_coef 0.0019(4)
_refine_ls_extinction_expression Fc^*^=kFc[1+0.001xFc^2^\l^3^/sin(2\q)]^-1/4^
_refine_ls_extinction_method SHELXL
_refine_ls_goodness_of_fit_ref 1.036
_refine_ls_hydrogen_treatment mixed
_refine_ls_matrix_type full
_refine_ls_number_parameters 849
_refine_ls_number_reflns 6597
_refine_ls_number_restraints 1872
_refine_ls_restrained_S_all 1.130
_refine_ls_R_factor_all 0.0972
_refine_ls_R_factor_gt 0.0519
_refine_ls_shift/su_max 0.004
_refine_ls_shift/su_mean 0.001
_refine_ls_structure_factor_coef Fsqd
_refine_ls_weighting_details 'calc w=1/[\s^2^(Fo^2^)+(0.0777P)^2^+0.1980P] where P=(Fo^2^+2Fc^2^)/3'
_refine_ls_weighting_scheme calc
_refine_ls_wR_factor_gt 0.1218
_refine_ls_wR_factor_ref 0.1394
_reflns_number_gt 4256
_reflns_number_total 6597
_reflns_threshold_expression >2sigma(I)
_cod_data_source_file c2cc17888e.txt
_cod_data_source_block 9
_cod_original_sg_symbol_H-M Pna21
_cod_database_code 7107424

loop_
_symmetry_equiv_pos_as_xyz
'x, y, z'
'-x, -y, z+1/2'
'x+1/2, -y+1/2, z'
'-x+1/2, y+1/2, z+1/2'

loop_
_atom_site_label
_atom_site_type_symbol
_atom_site_fract_x
_atom_site_fract_y
_atom_site_fract_z
_atom_site_U_iso_or_equiv
_atom_site_adp_type
_atom_site_occupancy
_atom_site_symmetry_multiplicity
_atom_site_calc_flag
_atom_site_refinement_flags
_atom_site_disorder_assembly
_atom_site_disorder_group
O1 O 0.61999(10) 0.5078(2) 0.52804(13) 0.0342(6) Uani 1 1 d D . .
O2 O 0.62482(10) 0.5084(2) 0.68525(12) 0.0338(6) Uani 1 1 d D . .
N1 N 0.65804(11) 0.3699(2) 0.60554(15) 0.0283(6) Uani 1 1 d D . .
H1N H 0.6899(16) 0.399(3) 0.602(3) 0.050(11) Uiso 1 1 d . . .
N2 N 0.64991(10) 0.7326(2) 0.60082(16) 0.0320(6) Uani 1 1 d D . .
H2N H 0.6320 0.6652 0.6020 0.038 Uiso 1 1 calc R . .
C1 C 0.63041(14) 0.3819(3) 0.66627(16) 0.0345(9) Uani 1 1 d D . .
C2 C 0.57339(16) 0.3358(4) 0.6521(2) 0.0528(12) Uani 1 1 d D . .
H2A H 0.5454 0.3819 0.6764 0.063 Uiso 1 1 calc R . .
H2B H 0.5702 0.2518 0.6650 0.063 Uiso 1 1 calc R . .
C3 C 0.56624(15) 0.3502(4) 0.5785(2) 0.0514(12) Uani 1 1 d D . .
H3A H 0.5394 0.4134 0.5689 0.062 Uiso 1 1 calc R . .
H3B H 0.5529 0.2758 0.5586 0.062 Uiso 1 1 calc R . .
C4 C 0.62305(15) 0.3827(3) 0.55050(17) 0.0347(9) Uani 1 1 d D . .
C5 C 0.64485(16) 0.3184(3) 0.48823(18) 0.0444(10) Uani 1 1 d D . .
C6 C 0.68023(16) 0.4157(3) 0.45940(18) 0.0402(10) Uani 1 1 d D . .
C7 C 0.72284(19) 0.4129(4) 0.4152(2) 0.0509(12) Uani 1 1 d D . .
H7A H 0.7369 0.3398 0.3997 0.061 Uiso 1 1 calc R . .
C8 C 0.74504(18) 0.5183(3) 0.3936(2) 0.0497(11) Uani 1 1 d D . .
H8A H 0.7760 0.5178 0.3651 0.060 Uiso 1 1 calc R . .
C9 C 0.72227(17) 0.6248(4) 0.4136(2) 0.0448(10) Uani 1 1 d D . .
H9A H 0.7372 0.6959 0.3965 0.054 Uiso 1 1 calc R . .
C10 C 0.67834(15) 0.6316(3) 0.45768(18) 0.0325(9) Uani 1 1 d D . .
C11 C 0.66053(14) 0.5228(3) 0.48113(17) 0.0309(9) Uani 1 1 d D . .
C12 C 0.65033(14) 0.7484(3) 0.47547(17) 0.0361(9) Uani 1 1 d D . .
C13 C 0.66576(14) 0.7900(3) 0.54388(16) 0.0303(9) Uani 1 1 d D . .
C14 C 0.69345(15) 0.8890(3) 0.5634(2) 0.0368(10) Uani 1 1 d D . .
H14A H 0.7100 0.9453 0.5350 0.044 Uiso 1 1 calc R . .
C15 C 0.69340(15) 0.8935(3) 0.6328(2) 0.0392(10) Uani 1 1 d D . .
H15A H 0.7095 0.9537 0.6591 0.047 Uiso 1 1 calc R . .
C16 C 0.66611(15) 0.7959(3) 0.65587(17) 0.0337(9) Uani 1 1 d D . .
C17 C 0.65179(14) 0.7586(3) 0.72528(17) 0.0351(9) Uani 1 1 d D . .
C18 C 0.68320(14) 0.6474(3) 0.74599(18) 0.0353(9) Uani 1 1 d D . .
C19 C 0.73034(16) 0.6511(4) 0.7856(2) 0.0499(11) Uani 1 1 d D . .
H19A H 0.7437 0.7262 0.7989 0.060 Uiso 1 1 calc R . .
C20 C 0.7586(2) 0.5521(4) 0.8066(2) 0.0624(14) Uani 1 1 d D . .
H20A H 0.7903 0.5601 0.8334 0.075 Uiso 1 1 calc R . .
C21 C 0.7404(2) 0.4415(4) 0.7882(2) 0.0617(14) Uani 1 1 d D . .
H21A H 0.7593 0.3727 0.8022 0.074 Uiso 1 1 calc R . .
C22 C 0.69389(16) 0.4327(3) 0.74889(18) 0.0416(10) Uani 1 1 d D . .
C23 C 0.66816(14) 0.5339(3) 0.72751(18) 0.0329(9) Uani 1 1 d D . .
C24 C 0.66313(18) 0.3261(3) 0.72450(18) 0.0496(11) Uani 1 1 d D . .
C25 C 0.6754(2) 0.2053(4) 0.5058(2) 0.0600(13) Uani 1 1 d D . .
H25A H 0.7084 0.2248 0.5312 0.090 Uiso 1 1 calc R . .
H25B H 0.6859 0.1639 0.4654 0.090 Uiso 1 1 calc R . .
H25C H 0.6515 0.1544 0.5323 0.090 Uiso 1 1 calc R . .
C26 C 0.5968(2) 0.2908(4) 0.4406(2) 0.0611(13) Uani 1 1 d D . .
H26A H 0.6115 0.2636 0.3983 0.092 Uiso 1 1 calc R . .
H26B H 0.5749 0.3622 0.4337 0.092 Uiso 1 1 calc R . .
H26C H 0.5736 0.2290 0.4597 0.092 Uiso 1 1 calc R . .
C27 C 0.58750(14) 0.7336(4) 0.4704(2) 0.0380(9) Uani 1 1 d D . .
H27A H 0.5777 0.7114 0.4252 0.057 Uiso 1 1 calc R . .
H27B H 0.5695 0.8081 0.4818 0.057 Uiso 1 1 calc R . .
H27C H 0.5754 0.6717 0.5008 0.057 Uiso 1 1 calc R . .
C28 C 0.6658(2) 0.8459(4) 0.4260(2) 0.0519(12) Uani 1 1 d D . .
H28A H 0.6565 0.8201 0.3813 0.078 Uiso 1 1 calc R . .
H28B H 0.7053 0.8615 0.4287 0.078 Uiso 1 1 calc R . .
H28C H 0.6455 0.9181 0.4365 0.078 Uiso 1 1 calc R . .
C29 C 0.58953(15) 0.7378(4) 0.7318(2) 0.0406(10) Uani 1 1 d D . .
H29A H 0.5701 0.8131 0.7272 0.061 Uiso 1 1 calc R . .
H29B H 0.5815 0.7036 0.7751 0.061 Uiso 1 1 calc R . .
H29C H 0.5773 0.6835 0.6972 0.061 Uiso 1 1 calc R . .
C30 C 0.66650(19) 0.8617(4) 0.7715(2) 0.0512(12) Uani 1 1 d D . .
H30A H 0.7052 0.8829 0.7655 0.077 Uiso 1 1 calc R . .
H30B H 0.6603 0.8380 0.8173 0.077 Uiso 1 1 calc R . .
H30C H 0.6433 0.9299 0.7611 0.077 Uiso 1 1 calc R . .
C31 C 0.7002(3) 0.2238(4) 0.7028(2) 0.085(2) Uani 1 1 d D . .
H31A H 0.7282 0.2533 0.6724 0.127 Uiso 1 1 calc R . .
H31B H 0.6780 0.1636 0.6807 0.127 Uiso 1 1 calc R . .
H31C H 0.7180 0.1892 0.7416 0.127 Uiso 1 1 calc R . .
C32 C 0.6257(3) 0.2845(5) 0.7798(2) 0.0795(18) Uani 1 1 d D . .
H32A H 0.6476 0.2686 0.8193 0.119 Uiso 1 1 calc R . .
H32B H 0.6067 0.2123 0.7662 0.119 Uiso 1 1 calc R . .
H32C H 0.5985 0.3460 0.7895 0.119 Uiso 1 1 calc R . .
N1B N 0.77001(13) 0.4888(3) 0.6011(3) 0.0650(10) Uani 1 1 d . . .
C1B C 0.78664(14) 0.5819(4) 0.6049(3) 0.0474(9) Uani 1 1 d . . .
C2B C 0.80894(19) 0.6988(4) 0.6120(4) 0.0779(17) Uani 1 1 d . . .
H2B1 H 0.8157 0.7150 0.6588 0.117 Uiso 1 1 calc R . .
H2B2 H 0.7827 0.7565 0.5946 0.117 Uiso 1 1 calc R . .
H2B3 H 0.8435 0.7044 0.5875 0.117 Uiso 1 1 calc R . .
O1A O 0.36831(12) 0.4344(3) 0.57979(15) 0.0335(7) Uani 0.79 1 d PDU A 1
O2A O 0.40184(12) 0.1624(3) 0.58509(16) 0.0337(7) Uani 0.79 1 d PDU A 1
N1A N 0.4194(2) 0.3146(4) 0.5041(3) 0.0297(11) Uani 0.79 1 d PDU A 1
N2A N 0.4176(2) 0.3065(4) 0.7075(4) 0.0334(12) Uani 0.79 1 d PDU A 1
H2A1 H 0.3987 0.2946 0.6712 0.040 Uiso 0.79 1 calc PR A 1
C1A C 0.39725(17) 0.1996(4) 0.5146(2) 0.0347(10) Uani 0.79 1 d PDU A 1
C2A C 0.33627(18) 0.2124(4) 0.4993(3) 0.0423(12) Uani 0.79 1 d PDU A 1
H2A2 H 0.3139 0.1884 0.5378 0.051 Uiso 0.79 1 calc PR A 1
H2A3 H 0.3260 0.1628 0.4611 0.051 Uiso 0.79 1 calc PR A 1
C3A C 0.32736(19) 0.3426(4) 0.4837(3) 0.0403(12) Uani 0.79 1 d PDU A 1
H3A1 H 0.3237 0.3550 0.4356 0.048 Uiso 0.79 1 calc PR A 1
H3A2 H 0.2939 0.3726 0.5058 0.048 Uiso 0.79 1 calc PR A 1
C4A C 0.37842(17) 0.4041(4) 0.5101(2) 0.0330(10) Uani 0.79 1 d PDU A 1
C5A C 0.39574(19) 0.5239(4) 0.4787(3) 0.0358(13) Uani 0.79 1 d PDU A 1
C6A C 0.4204(2) 0.5843(5) 0.5380(3) 0.0360(15) Uani 0.79 1 d PDU A 1
C7A C 0.4545(2) 0.6810(6) 0.5437(3) 0.0423(15) Uani 0.79 1 d PDU A 1
H7A1 H 0.4687 0.7177 0.5053 0.051 Uiso 0.79 1 calc PR A 1
C8A C 0.4680(3) 0.7246(6) 0.6055(3) 0.0442(14) Uani 0.79 1 d PDU A 1
H8A1 H 0.4915 0.7913 0.6091 0.053 Uiso 0.79 1 calc PR A 1
C9A C 0.4476(3) 0.6717(6) 0.6623(4) 0.0444(15) Uani 0.79 1 d PDU A 1
H9A1 H 0.4575 0.7017 0.7043 0.053 Uiso 0.79 1 calc PR A 1
C10A C 0.4121(2) 0.5734(5) 0.6577(2) 0.0332(12) Uani 0.79 1 d PDU A 1
C11A C 0.4008(2) 0.5322(4) 0.5947(2) 0.0297(12) Uani 0.79 1 d PDU A 1
C12A C 0.38773(19) 0.5199(4) 0.7205(3) 0.0372(13) Uani 0.79 1 d PDU A 1
C13A C 0.42054(17) 0.4130(4) 0.7410(2) 0.0351(10) Uani 0.79 1 d PDU A 1
C14A C 0.45369(18) 0.3949(5) 0.7940(2) 0.0427(12) Uani 0.79 1 d PDU A 1
H14B H 0.4635 0.4521 0.8262 0.051 Uiso 0.79 1 calc PR A 1
C15A C 0.4712(2) 0.2744(4) 0.7929(2) 0.0414(12) Uani 0.79 1 d PDU A 1
H15B H 0.4947 0.2377 0.8242 0.050 Uiso 0.79 1 calc PR A 1
C16A C 0.44855(17) 0.2215(4) 0.7395(2) 0.0350(10) Uani 0.79 1 d PDU A 1
C17A C 0.44932(19) 0.0936(4) 0.7183(2) 0.0328(12) Uani 0.79 1 d PDU A 1
C18A C 0.47731(17) 0.0778(4) 0.6515(2) 0.0301(11) Uani 0.79 1 d PDU A 1
C19A C 0.52924(17) 0.0276(3) 0.6444(3) 0.0315(10) Uani 0.79 1 d PDU A 1
H19B H 0.5491 0.0091 0.6833 0.038 Uiso 0.79 1 calc PR A 1
C20A C 0.55391(19) 0.0029(4) 0.5840(3) 0.0360(11) Uani 0.79 1 d PDU A 1
H20B H 0.5897 -0.0302 0.5824 0.043 Uiso 0.79 1 calc PR A 1
C21A C 0.52558(19) 0.0271(4) 0.5259(3) 0.0369(11) Uani 0.79 1 d PDU A 1
H21B H 0.5413 0.0093 0.4843 0.044 Uiso 0.79 1 calc PR A 1
C22A C 0.47405(18) 0.0776(4) 0.5304(2) 0.0319(12) Uani 0.79 1 d PDU A 1
C23A C 0.45238(16) 0.1050(4) 0.5919(2) 0.0285(10) Uani 0.79 1 d PDU A 1
C24A C 0.43098(19) 0.1023(4) 0.4787(2) 0.0382(13) Uani 0.79 1 d PDU A 1
C25A C 0.3440(2) 0.5921(5) 0.4565(3) 0.0460(13) Uani 0.79 1 d PDU A 1
H25D H 0.3168 0.5915 0.4920 0.069 Uiso 0.79 1 calc PR A 1
H25E H 0.3285 0.5543 0.4172 0.069 Uiso 0.79 1 calc PR A 1
H25F H 0.3540 0.6737 0.4460 0.069 Uiso 0.79 1 calc PR A 1
C26A C 0.4351(2) 0.5087(5) 0.4203(3) 0.0511(14) Uani 0.79 1 d PDU A 1
H26D H 0.4443 0.5863 0.4021 0.077 Uiso 0.79 1 calc PR A 1
H26E H 0.4175 0.4605 0.3862 0.077 Uiso 0.79 1 calc PR A 1
H26F H 0.4688 0.4697 0.4353 0.077 Uiso 0.79 1 calc PR A 1
C27A C 0.3899(3) 0.6082(5) 0.7782(3) 0.0513(14) Uani 0.79 1 d PDU A 1
H27D H 0.3707 0.5748 0.8164 0.077 Uiso 0.79 1 calc PR A 1
H27E H 0.3720 0.6820 0.7651 0.077 Uiso 0.79 1 calc PR A 1
H27F H 0.4283 0.6239 0.7899 0.077 Uiso 0.79 1 calc PR A 1
C28A C 0.32677(17) 0.4877(5) 0.7117(3) 0.0425(12) Uani 0.79 1 d PDU A 1
H28D H 0.3232 0.4266 0.6778 0.064 Uiso 0.79 1 calc PR A 1
H28E H 0.3062 0.5579 0.6981 0.064 Uiso 0.79 1 calc PR A 1
H28F H 0.3121 0.4582 0.7535 0.064 Uiso 0.79 1 calc PR A 1
C29A C 0.3899(2) 0.0436(5) 0.7154(3) 0.0466(13) Uani 0.79 1 d PDU A 1
H29D H 0.3677 0.0917 0.6854 0.070 Uiso 0.79 1 calc PR A 1
H29E H 0.3736 0.0454 0.7595 0.070 Uiso 0.79 1 calc PR A 1
H29F H 0.3909 -0.0380 0.6993 0.070 Uiso 0.79 1 calc PR A 1
C30A C 0.4794(3) 0.0222(5) 0.7718(3) 0.0541(15) Uani 0.79 1 d PDU A 1
H30D H 0.4819 -0.0605 0.7582 0.081 Uiso 0.79 1 calc PR A 1
H30E H 0.4590 0.0275 0.8134 0.081 Uiso 0.79 1 calc PR A 1
H30F H 0.5164 0.0542 0.7780 0.081 Uiso 0.79 1 calc PR A 1
C31A C 0.3971(3) -0.0119(5) 0.4690(3) 0.0564(16) Uani 0.79 1 d PDU A 1
H31D H 0.4210 -0.0746 0.4523 0.085 Uiso 0.79 1 calc PR A 1
H31E H 0.3675 0.0028 0.4373 0.085 Uiso 0.79 1 calc PR A 1
H31F H 0.3813 -0.0361 0.5113 0.085 Uiso 0.79 1 calc PR A 1
C32A C 0.4532(2) 0.1433(5) 0.4119(2) 0.0496(14) Uani 0.79 1 d PDU A 1
H32D H 0.4773 0.2116 0.4184 0.074 Uiso 0.79 1 calc PR A 1
H32E H 0.4225 0.1656 0.3832 0.074 Uiso 0.79 1 calc PR A 1
H32F H 0.4740 0.0791 0.3914 0.074 Uiso 0.79 1 calc PR A 1
O1C O 0.4039(4) 0.1600(10) 0.6276(6) 0.027(2) Uiso 0.21 1 d PDU B 2
O2C O 0.3712(5) 0.4294(10) 0.6319(5) 0.032(2) Uiso 0.21 1 d PDU B 2
N1C N 0.4234(8) 0.3105(13) 0.7055(18) 0.032(3) Uiso 0.21 1 d PDU B 2
N2C N 0.4137(8) 0.2982(14) 0.5050(10) 0.034(3) Uiso 0.21 1 d PDU B 2
C1C C 0.3840(6) 0.4009(12) 0.6997(6) 0.033(3) Uiso 0.21 1 d PDU B 2
C2C C 0.3343(6) 0.3398(13) 0.7296(9) 0.039(4) Uiso 0.21 1 d PDU B 2
C3C C 0.3430(8) 0.2087(13) 0.7182(10) 0.042(4) Uiso 0.21 1 d PDU B 2
C4C C 0.4030(6) 0.1953(13) 0.6960(6) 0.030(3) Uiso 0.21 1 d PDU B 2
C5C C 0.4377(7) 0.1010(15) 0.7331(8) 0.036(3) Uiso 0.21 1 d PDU B 2
C6C C 0.4794(6) 0.0761(14) 0.6801(9) 0.030(3) Uiso 0.21 1 d PDU B 2
C7C C 0.5313(6) 0.0275(13) 0.6804(9) 0.034(3) Uiso 0.21 1 d PDU B 2
C8C C 0.5554(8) 0.0034(15) 0.6198(9) 0.034(3) Uiso 0.21 1 d PDU B 2
C9C C 0.5324(9) 0.0230(17) 0.5581(9) 0.031(3) Uiso 0.21 1 d PDU B 2
C10C C 0.4776(9) 0.0742(18) 0.5566(10) 0.029(3) Uiso 0.21 1 d PDU B 2
C11C C 0.4549(6) 0.0982(14) 0.6206(9) 0.027(3) Uiso 0.21 1 d PDU B 2
C12C C 0.4474(7) 0.0883(13) 0.4917(8) 0.033(3) Uiso 0.21 1 d PDU B 2
C13C C 0.4424(6) 0.2148(13) 0.4678(7) 0.034(3) Uiso 0.21 1 d PDU B 2
C14C C 0.4631(7) 0.2617(17) 0.4113(7) 0.044(4) Uiso 0.21 1 d PDU B 2
C15C C 0.4471(7) 0.3837(19) 0.4112(8) 0.047(4) Uiso 0.21 1 d PDU B 2
C16C C 0.4176(6) 0.4016(14) 0.4677(7) 0.033(3) Uiso 0.21 1 d PDU B 2
C17C C 0.3850(7) 0.5107(15) 0.4871(10) 0.037(3) Uiso 0.21 1 d PDU B 2
C18C C 0.4116(10) 0.570(3) 0.5465(13) 0.036(3) Uiso 0.21 1 d PDU B 2
C19C C 0.4439(10) 0.669(3) 0.5338(15) 0.044(3) Uiso 0.21 1 d PDU B 2
C20C C 0.4657(12) 0.726(3) 0.5883(13) 0.044(3) Uiso 0.21 1 d PDU B 2
C21C C 0.4542(11) 0.682(2) 0.6508(15) 0.041(3) Uiso 0.21 1 d PDU B 2
C22C C 0.4235(9) 0.587(2) 0.6719(10) 0.038(3) Uiso 0.21 1 d PDU B 2
C23C C 0.4027(8) 0.5326(15) 0.6167(12) 0.030(3) Uiso 0.21 1 d PDU B 2
C24C C 0.4000(7) 0.5218(15) 0.7305(9) 0.036(3) Uiso 0.21 1 d PDU B 2
C25C C 0.4649(8) 0.147(2) 0.7971(9) 0.051(4) Uiso 0.21 1 d PDU B 2
C26C C 0.4028(10) -0.011(2) 0.7445(14) 0.061(6) Uiso 0.21 1 d PDU B 2
C27C C 0.3884(7) 0.038(2) 0.4963(12) 0.048(5) Uiso 0.21 1 d PDU B 2
C28C C 0.4742(9) 0.0141(19) 0.4370(10) 0.056(5) Uiso 0.21 1 d PDU B 2
C29C C 0.3242(7) 0.4806(19) 0.4998(11) 0.047(4) Uiso 0.21 1 d PDU B 2
C30C C 0.3854(11) 0.604(2) 0.4319(11) 0.061(5) Uiso 0.21 1 d PDU B 2
C31C C 0.4427(8) 0.5149(19) 0.7862(10) 0.048(4) Uiso 0.21 1 d PDU B 2
C32C C 0.3508(9) 0.598(2) 0.7528(11) 0.054(4) Uiso 0.21 1 d PDU B 2
H1NA H 0.4494(17) 0.326(4) 0.524(2) 0.050(13) Uiso 1 1 d . . .

loop_
_atom_site_aniso_label
_atom_site_aniso_U_11
_atom_site_aniso_U_22
_atom_site_aniso_U_33
_atom_site_aniso_U_23
_atom_site_aniso_U_13
_atom_site_aniso_U_12
O1 0.0381(14) 0.0261(15) 0.0382(15) 0.0043(11) -0.0002(12) 0.0003(11)
O2 0.0347(14) 0.0263(14) 0.0405(15) -0.0084(12) -0.0007(12) 0.0024(11)
N1 0.0297(14) 0.0265(13) 0.0287(14) -0.0009(16) -0.0015(16) -0.0009(11)
N2 0.0357(13) 0.0237(13) 0.0367(16) -0.0013(16) 0.0040(17) -0.0041(10)
C1 0.043(2) 0.027(2) 0.033(2) -0.0040(17) 0.0079(17) -0.0033(16)
C2 0.045(2) 0.043(3) 0.070(3) -0.020(2) 0.019(2) -0.018(2)
C3 0.036(2) 0.037(2) 0.081(3) 0.018(2) -0.017(2) -0.0108(17)
C4 0.044(2) 0.021(2) 0.039(2) 0.0012(17) -0.0088(18) -0.0010(16)
C5 0.073(3) 0.025(2) 0.034(2) -0.0007(17) -0.007(2) 0.0012(19)
C6 0.063(3) 0.032(2) 0.025(2) -0.0038(17) -0.0055(19) 0.0077(19)
C7 0.081(3) 0.040(3) 0.032(2) -0.006(2) 0.002(2) 0.022(2)
C8 0.056(3) 0.058(3) 0.036(2) 0.000(2) 0.018(2) 0.019(2)
C9 0.051(2) 0.046(2) 0.037(2) 0.0066(19) 0.012(2) 0.008(2)
C10 0.037(2) 0.027(2) 0.033(2) 0.0020(16) 0.0064(17) 0.0043(16)
C11 0.035(2) 0.032(2) 0.0258(19) 0.0006(16) -0.0008(16) 0.0074(16)
C12 0.045(2) 0.026(2) 0.037(2) 0.0068(17) 0.0024(19) 0.0025(17)
C13 0.0295(19) 0.020(2) 0.041(2) 0.0038(17) 0.0073(17) 0.0053(16)
C14 0.032(2) 0.024(2) 0.054(3) 0.0019(18) 0.0067(18) 0.0000(17)
C15 0.025(2) 0.029(2) 0.064(3) -0.0068(19) 0.0006(17) 0.0011(17)
C16 0.033(2) 0.024(2) 0.044(2) -0.0060(18) 0.0016(19) 0.0003(16)
C17 0.039(2) 0.028(2) 0.039(2) -0.0097(18) -0.0060(18) 0.0040(16)
C18 0.037(2) 0.039(2) 0.030(2) -0.0087(17) -0.0017(17) -0.0002(17)
C19 0.052(3) 0.059(3) 0.039(2) -0.012(2) -0.012(2) 0.006(2)
C20 0.066(3) 0.078(4) 0.044(3) -0.017(3) -0.022(2) 0.020(3)
C21 0.089(4) 0.064(3) 0.032(2) -0.002(2) -0.015(2) 0.030(3)
C22 0.062(3) 0.037(2) 0.026(2) -0.0001(17) -0.0022(19) 0.0127(19)
C23 0.035(2) 0.039(2) 0.0252(19) -0.0040(17) 0.0015(16) 0.0018(17)
C24 0.092(3) 0.029(2) 0.028(2) 0.0037(19) 0.004(2) 0.002(2)
C25 0.094(4) 0.035(2) 0.051(3) -0.008(2) 0.010(3) 0.015(2)
C26 0.086(3) 0.056(3) 0.042(3) 0.000(2) -0.016(2) -0.022(3)
C27 0.039(2) 0.034(2) 0.041(2) 0.0018(18) -0.0024(18) 0.0117(18)
C28 0.068(3) 0.037(3) 0.050(3) 0.013(2) 0.016(2) 0.004(2)
C29 0.046(2) 0.037(2) 0.038(2) -0.0054(19) 0.0067(19) 0.0063(19)
C30 0.065(3) 0.042(3) 0.047(3) -0.023(2) -0.002(2) -0.005(2)
C31 0.165(6) 0.040(3) 0.049(3) -0.009(2) -0.029(4) 0.051(3)
C32 0.143(5) 0.056(3) 0.040(3) 0.003(2) 0.012(3) -0.035(3)
N1B 0.0421(18) 0.063(2) 0.090(3) -0.013(3) 0.009(2) -0.0076(17)
C1B 0.0279(17) 0.054(2) 0.060(2) 0.003(3) 0.005(2) 0.0033(16)
C2B 0.057(3) 0.038(2) 0.138(5) 0.002(3) 0.009(4) 0.0028(19)
O1A 0.0339(15) 0.0308(16) 0.0359(17) -0.0004(13) 0.0025(13) -0.0052(12)
O2A 0.0299(14) 0.0376(17) 0.0337(18) 0.0052(13) -0.0038(13) 0.0053(12)
N1A 0.026(2) 0.028(2) 0.035(2) 0.0031(19) -0.0041(18) 0.0010(18)
N2A 0.034(2) 0.039(2) 0.027(2) -0.0024(18) -0.006(2) 0.0028(18)
C1A 0.038(2) 0.033(2) 0.033(2) 0.0034(19) -0.0081(19) -0.0042(18)
C2A 0.038(2) 0.044(3) 0.045(3) 0.007(2) -0.017(2) -0.002(2)
C3A 0.037(2) 0.044(3) 0.040(3) 0.000(2) -0.010(2) -0.001(2)
C4A 0.031(2) 0.035(2) 0.033(2) -0.0003(19) -0.0030(18) 0.0025(17)
C5A 0.036(2) 0.035(2) 0.036(3) 0.007(2) 0.000(2) -0.001(2)
C6A 0.031(3) 0.028(3) 0.048(3) 0.008(2) 0.000(2) 0.005(2)
C7A 0.034(3) 0.036(3) 0.056(4) 0.001(3) -0.008(3) -0.002(2)
C8A 0.042(2) 0.037(2) 0.053(4) 0.004(3) -0.007(3) -0.0125(17)
C9A 0.045(3) 0.039(3) 0.049(3) 0.000(3) 0.005(3) -0.002(2)
C10A 0.029(2) 0.032(2) 0.039(3) -0.003(2) -0.001(2) 0.001(2)
C11A 0.0256(18) 0.0258(19) 0.038(3) -0.003(2) -0.001(2) 0.0018(14)
C12A 0.039(3) 0.037(2) 0.036(3) -0.007(2) 0.002(2) 0.008(2)
C13A 0.038(2) 0.037(2) 0.031(2) -0.0055(19) 0.0027(19) -0.0009(19)
C14A 0.050(3) 0.048(3) 0.030(2) -0.003(2) -0.007(2) 0.006(2)
C15A 0.045(3) 0.051(3) 0.028(2) 0.002(2) -0.006(2) 0.003(2)
C16A 0.035(2) 0.041(2) 0.030(2) 0.0052(19) -0.0023(19) 0.0034(18)
C17A 0.036(3) 0.030(2) 0.032(2) 0.010(2) -0.002(2) 0.0051(19)
C18A 0.035(2) 0.025(2) 0.031(2) 0.003(2) -0.004(2) -0.0040(17)
C19A 0.037(2) 0.022(2) 0.036(3) 0.0019(19) -0.006(2) 0.0006(18)
C20A 0.039(2) 0.023(2) 0.046(3) 0.004(2) 0.000(2) 0.0024(18)
C21A 0.042(2) 0.027(2) 0.042(3) 0.002(2) 0.007(2) 0.0004(19)
C22A 0.036(2) 0.024(2) 0.035(3) -0.004(2) 0.000(2) -0.0014(18)
C23A 0.0280(18) 0.0242(19) 0.033(3) 0.0032(19) -0.004(2) 0.0001(15)
C24A 0.040(3) 0.040(3) 0.034(2) -0.009(2) -0.007(2) 0.003(2)
C25A 0.047(3) 0.041(3) 0.049(3) 0.008(2) -0.007(2) 0.009(2)
C26A 0.065(3) 0.044(3) 0.044(3) 0.013(2) 0.011(3) 0.007(2)
C27A 0.063(3) 0.047(3) 0.044(3) -0.015(2) 0.002(3) 0.011(2)
C28A 0.037(2) 0.053(3) 0.038(3) 0.002(2) 0.009(2) 0.008(2)
C29A 0.051(3) 0.044(3) 0.045(3) 0.011(3) 0.008(2) -0.008(2)
C30A 0.070(3) 0.048(3) 0.044(3) 0.018(2) -0.006(3) 0.016(3)
C31A 0.064(3) 0.041(3) 0.065(4) -0.010(3) -0.026(3) -0.008(3)
C32A 0.063(3) 0.054(3) 0.032(3) -0.006(2) 0.001(2) 0.007(3)

loop_
_atom_type_symbol
_atom_type_description
_atom_type_scat_dispersion_real
_atom_type_scat_dispersion_imag
_atom_type_scat_source
C C 0.0033 0.0016 'International Tables Vol C Tables 4.2.6.8 and 6.1.1.4'
H H 0.0000 0.0000 'International Tables Vol C Tables 4.2.6.8 and 6.1.1.4'
N N 0.0061 0.0033 'International Tables Vol C Tables 4.2.6.8 and 6.1.1.4'
O O 0.0106 0.0060 'International Tables Vol C Tables 4.2.6.8 and 6.1.1.4'

loop_
_geom_angle_atom_site_label_1
_geom_angle_atom_site_label_2
_geom_angle_atom_site_label_3
_geom_angle
C11 O1 C4 107.0(3)
C23 O2 C1 106.8(2)
C1 N1 C4 113.1(3)
C1 N1 H1N 118(3)
C4 N1 H1N 117(3)
C13 N2 C16 110.5(2)
C13 N2 H2N 124.7
C16 N2 H2N 124.7
N1 C1 O2 111.2(3)
N1 C1 C2 103.8(3)
O2 C1 C2 107.3(3)
N1 C1 C24 112.3(3)
O2 C1 C24 104.0(3)
C2 C1 C24 118.2(3)
C1 C2 C3 104.8(3)
C1 C2 H2A 110.8
C3 C2 H2A 110.8
C1 C2 H2B 110.8
C3 C2 H2B 110.8
H2A C2 H2B 108.9
C2 C3 C4 106.6(3)
C2 C3 H3A 110.4
C4 C3 H3A 110.4
C2 C3 H3B 110.4
C4 C3 H3B 110.4
H3A C3 H3B 108.6
N1 C4 O1 111.7(3)
N1 C4 C3 103.1(3)
O1 C4 C3 107.2(3)
N1 C4 C5 112.9(3)
O1 C4 C5 102.4(3)
C3 C4 C5 119.7(3)
C6 C5 C25 115.1(4)
C6 C5 C26 109.6(3)
C25 C5 C26 110.2(4)
C6 C5 C4 99.6(3)
C25 C5 C4 111.8(3)
C26 C5 C4 110.1(3)
C7 C6 C11 119.5(4)
C7 C6 C5 131.7(3)
C11 C6 C5 108.6(3)
C6 C7 C8 118.9(4)
C6 C7 H7A 120.5
C8 C7 H7A 120.5
C7 C8 C9 120.2(4)
C7 C8 H8A 119.9
C9 C8 H8A 119.9
C8 C9 C10 122.7(4)
C8 C9 H9A 118.6
C10 C9 H9A 118.6
C11 C10 C9 114.1(3)
C11 C10 C12 123.1(3)
C9 C10 C12 122.7(3)
C6 C11 O1 111.1(3)
C6 C11 C10 124.3(3)
O1 C11 C10 124.6(3)
C13 C12 C10 112.0(3)
C13 C12 C28 108.3(3)
C10 C12 C28 110.9(3)
C13 C12 C27 110.0(3)
C10 C12 C27 109.3(3)
C28 C12 C27 106.1(3)
C14 C13 N2 106.3(3)
C14 C13 C12 130.1(3)
N2 C13 C12 123.5(3)
C13 C14 C15 108.6(4)
C13 C14 H14A 125.7
C15 C14 H14A 125.7
C16 C15 C14 108.1(4)
C16 C15 H15A 125.9
C14 C15 H15A 125.9
C15 C16 N2 106.3(3)
C15 C16 C17 130.9(3)
N2 C16 C17 122.7(3)
C16 C17 C18 111.7(3)
C16 C17 C29 110.5(3)
C18 C17 C29 110.0(3)
C16 C17 C30 107.5(3)
C18 C17 C30 109.9(3)
C29 C17 C30 107.0(3)
C23 C18 C19 113.5(3)
C23 C18 C17 123.8(3)
C19 C18 C17 122.7(3)
C20 C19 C18 124.0(4)
C20 C19 H19A 118.0
C18 C19 H19A 118.0
C21 C20 C19 119.6(4)
C21 C20 H20A 120.2
C19 C20 H20A 120.2
C20 C21 C22 118.8(4)
C20 C21 H21A 120.6
C22 C21 H21A 120.6
C23 C22 C21 119.5(4)
C23 C22 C24 109.8(3)
C21 C22 C24 130.7(4)
C22 C23 C18 124.5(3)
C22 C23 O2 111.6(3)
C18 C23 O2 124.0(3)
C22 C24 C32 107.7(3)
C22 C24 C31 114.1(4)
C32 C24 C31 109.3(4)
C22 C24 C1 100.2(3)
C32 C24 C1 112.2(4)
C31 C24 C1 113.0(3)
C5 C25 H25A 109.5
C5 C25 H25B 109.5
H25A C25 H25B 109.5
C5 C25 H25C 109.5
H25A C25 H25C 109.5
H25B C25 H25C 109.5
C5 C26 H26A 109.5
C5 C26 H26B 109.5
H26A C26 H26B 109.5
C5 C26 H26C 109.5
H26A C26 H26C 109.5
H26B C26 H26C 109.5
C12 C27 H27A 109.5
C12 C27 H27B 109.5
H27A C27 H27B 109.5
C12 C27 H27C 109.5
H27A C27 H27C 109.5
H27B C27 H27C 109.5
C12 C28 H28A 109.5
C12 C28 H28B 109.5
H28A C28 H28B 109.5
C12 C28 H28C 109.5
H28A C28 H28C 109.5
H28B C28 H28C 109.5
C17 C29 H29A 109.5
C17 C29 H29B 109.5
H29A C29 H29B 109.5
C17 C29 H29C 109.5
H29A C29 H29C 109.5
H29B C29 H29C 109.5
C17 C30 H30A 109.5
C17 C30 H30B 109.5
H30A C30 H30B 109.5
C17 C30 H30C 109.5
H30A C30 H30C 109.5
H30B C30 H30C 109.5
C24 C31 H31A 109.5
C24 C31 H31B 109.5
H31A C31 H31B 109.5
C24 C31 H31C 109.5
H31A C31 H31C 109.5
H31B C31 H31C 109.5
C24 C32 H32A 109.5
C24 C32 H32B 109.5
H32A C32 H32B 109.5
C24 C32 H32C 109.5
H32A C32 H32C 109.5
H32B C32 H32C 109.5
N1B C1B C2B 177.8(6)
C1B C2B H2B1 109.5
C1B C2B H2B2 109.5
H2B1 C2B H2B2 109.5
C1B C2B H2B3 109.5
H2B1 C2B H2B3 109.5
H2B2 C2B H2B3 109.5
C11A O1A C4A 107.3(3)
C23A O2A C1A 106.9(3)
C1A N1A C4A 111.8(4)
C1A N1A H1NA 113(3)
C4A N1A H1NA 117(3)
C16A N2A C13A 110.4(6)
C16A N2A H2A1 124.8
C13A N2A H2A1 124.8
N1A C1A O2A 111.9(4)
N1A C1A C2A 104.6(4)
O2A C1A C2A 107.1(3)
N1A C1A C24A 112.2(4)
O2A C1A C24A 102.0(3)
C2A C1A C24A 119.1(4)
C1A C2A C3A 105.8(4)
C1A C2A H2A2 110.6
C3A C2A H2A2 110.6
C1A C2A H2A3 110.6
C3A C2A H2A3 110.6
H2A2 C2A H2A3 108.7
C4A C3A C2A 104.7(4)
C4A C3A H3A1 110.8
C2A C3A H3A1 110.8
C4A C3A H3A2 110.8
C2A C3A H3A2 110.8
H3A1 C3A H3A2 108.9
N1A C4A O1A 111.4(4)
N1A C4A C3A 102.4(4)
O1A C4A C3A 107.9(3)
N1A C4A C5A 113.3(4)
O1A C4A C5A 103.6(3)
C3A C4A C5A 118.4(4)
C6A C5A C26A 114.7(4)
C6A C5A C25A 109.3(4)
C26A C5A C25A 109.8(4)
C6A C5A C4A 100.2(4)
C26A C5A C4A 112.8(4)
C25A C5A C4A 109.6(4)
C7A C6A C11A 118.5(5)
C7A C6A C5A 131.9(5)
C11A C6A C5A 109.5(4)
C6A C7A C8A 120.2(6)
C6A C7A H7A1 119.9
C8A C7A H7A1 119.9
C7A C8A C9A 120.6(7)
C7A C8A H8A1 119.7
C9A C8A H8A1 119.7
C8A C9A C10A 120.3(7)
C8A C9A H9A1 119.9
C10A C9A H9A1 119.9
C11A C10A C9A 116.6(5)
C11A C10A C12A 123.7(4)
C9A C10A C12A 119.6(5)
C6A C11A C10A 123.8(4)
C6A C11A O1A 110.8(4)
C10A C11A O1A 125.4(4)
C13A C12A C10A 110.0(4)
C13A C12A C28A 110.6(4)
C10A C12A C28A 111.8(4)
C13A C12A C27A 107.1(4)
C10A C12A C27A 111.2(4)
C28A C12A C27A 105.9(4)
C14A C13A N2A 106.6(4)
C14A C13A C12A 130.8(4)
N2A C13A C12A 122.4(4)
C13A C14A C15A 108.0(4)
C13A C14A H14B 126.0
C15A C14A H14B 126.0
C16A C15A C14A 108.3(4)
C16A C15A H15B 125.9
C14A C15A H15B 125.9
C15A C16A N2A 106.8(4)
C15A C16A C17A 130.3(4)
N2A C16A C17A 122.7(4)
C16A C17A C18A 111.8(4)
C16A C17A C30A 108.0(4)
C18A C17A C30A 110.6(4)
C16A C17A C29A 110.4(4)
C18A C17A C29A 109.8(4)
C30A C17A C29A 106.1(4)
C23A C18A C19A 113.4(4)
C23A C18A C17A 123.5(4)
C19A C18A C17A 123.0(5)
C20A C19A C18A 124.4(4)
C20A C19A H19B 117.8
C18A C19A H19B 117.8
C21A C20A C19A 119.4(4)
C21A C20A H20B 120.3
C19A C20A H20B 120.3
C22A C21A C20A 118.4(5)
C22A C21A H21B 120.8
C20A C21A H21B 120.8
C21A C22A C23A 119.8(5)
C21A C22A C24A 131.4(5)
C23A C22A C24A 108.6(4)
C18A C23A C22A 124.5(4)
C18A C23A O2A 125.0(4)
C22A C23A O2A 110.5(4)
C22A C24A C32A 115.2(4)
C22A C24A C31A 107.7(4)
C32A C24A C31A 109.3(4)
C22A C24A C1A 99.9(3)
C32A C24A C1A 112.7(4)
C31A C24A C1A 111.7(4)
C11C O1C C4C 104.1(12)
C23C O2C C1C 105.8(13)
C1C N1C C4C 115.1(17)
C13C N2C C16C 103.8(15)
C13C N2C H1NA 89(3)
C16C N2C H1NA 83(3)
N1C C1C O2C 112.8(19)
N1C C1C C2C 100.2(15)
O2C C1C C2C 108.0(12)
N1C C1C C24C 116.0(14)
O2C C1C C24C 103.8(11)
C2C C1C C24C 116.1(13)
C3C C2C C1C 105.9(13)
C2C C3C C4C 105.9(13)
N1C C4C O1C 112.5(19)
N1C C4C C3C 101.7(14)
O1C C4C C3C 108.8(13)
N1C C4C C5C 112.3(15)
O1C C4C C5C 105.4(11)
C3C C4C C5C 116.3(13)
C6C C5C C25C 112.0(16)
C6C C5C C26C 108.8(16)
C25C C5C C26C 112.7(16)
C6C C5C C4C 98.5(12)
C25C C5C C4C 114.1(15)
C26C C5C C4C 109.7(16)
C11C C6C C7C 118.4(16)
C11C C6C C5C 107.7(13)
C7C C6C C5C 133.5(16)
C6C C7C C8C 117.5(18)
C7C C8C C9C 126.6(18)
C8C C9C C10C 116.9(18)
C11C C10C C9C 114.2(15)
C11C C10C C12C 125.3(19)
C9C C10C C12C 120.3(19)
C6C C11C O1C 112.2(13)
C6C C11C C10C 126.5(14)
O1C C11C C10C 121.0(15)
C10C C12C C13C 114.5(15)
C10C C12C C28C 111.3(16)
C13C C12C C28C 108.6(14)
C10C C12C C27C 111.0(16)
C13C C12C C27C 107.0(15)
C28C C12C C27C 103.8(17)
C14C C13C N2C 112.1(16)
C14C C13C C12C 127.5(15)
N2C C13C C12C 120.4(13)
C13C C14C C15C 106.1(15)
C16C C15C C14C 106.5(15)
C15C C16C N2C 111.5(16)
C15C C16C C17C 127.8(16)
N2C C16C C17C 120.3(13)
C16C C17C C18C 110.1(17)
C16C C17C C30C 111.4(17)
C18C C17C C30C 105.5(19)
C16C C17C C29C 111.4(15)
C18C C17C C29C 111.9(17)
C30C C17C C29C 106.2(17)
C19C C18C C23C 119(2)
C19C C18C C17C 117(2)
C23C C18C C17C 124(2)
C20C C19C C18C 116(3)
C19C C20C C21C 119(3)
C22C C21C C20C 132(3)
C23C C22C C21C 107(2)
C23C C22C C24C 106.4(18)
C21C C22C C24C 146(2)
C22C C23C O2C 112.8(18)
C22C C23C C18C 126.3(15)
O2C C23C C18C 120.9(19)
C22C C24C C31C 110.3(16)
C22C C24C C32C 104.6(16)
C31C C24C C32C 109.8(16)
C22C C24C C1C 102.1(15)
C31C C24C C1C 114.8(14)
C32C C24C C1C 114.5(15)

loop_
_geom_bond_atom_site_label_1
_geom_bond_atom_site_label_2
_geom_bond_distance
O1 C11 1.382(4)
O1 C4 1.492(4)
O2 C23 1.390(4)
O2 C1 1.491(4)
N1 C1 1.411(4)
N1 C4 1.412(4)
N1 H1N 0.85(4)
N2 C13 1.381(4)
N2 C16 1.386(4)
N2 H2N 0.8800
C1 C2 1.511(5)
C1 C24 1.559(5)
C2 C3 1.514(6)
C2 H2A 0.9900
C2 H2B 0.9900
C3 C4 1.540(5)
C3 H3A 0.9900
C3 H3B 0.9900
C4 C5 1.552(5)
C5 C6 1.517(5)
C5 C25 1.524(5)
C5 C26 1.550(5)
C6 C7 1.372(5)
C6 C11 1.379(4)
C7 C8 1.383(5)
C7 H7A 0.9500
C8 C9 1.389(5)
C8 H8A 0.9500
C9 C10 1.397(5)
C9 H9A 0.9500
C10 C11 1.391(5)
C10 C12 1.533(4)
C12 C13 1.513(4)
C12 C28 1.540(5)
C12 C27 1.543(5)
C13 C14 1.368(4)
C14 C15 1.409(5)
C14 H14A 0.9500
C15 C16 1.373(5)
C15 H15A 0.9500
C16 C17 1.512(5)
C17 C18 1.534(4)
C17 C29 1.540(4)
C17 C30 1.541(4)
C18 C23 1.389(5)
C18 C19 1.402(5)
C19 C20 1.384(5)
C19 H19A 0.9500
C20 C21 1.382(5)
C20 H20A 0.9500
C21 C22 1.388(5)
C21 H21A 0.9500
C22 C23 1.377(4)
C22 C24 1.506(5)
C24 C32 1.521(5)
C24 C31 1.534(5)
C25 H25A 0.9800
C25 H25B 0.9800
C25 H25C 0.9800
C26 H26A 0.9800
C26 H26B 0.9800
C26 H26C 0.9800
C27 H27A 0.9800
C27 H27B 0.9800
C27 H27C 0.9800
C28 H28A 0.9800
C28 H28B 0.9800
C28 H28C 0.9800
C29 H29A 0.9800
C29 H29B 0.9800
C29 H29C 0.9800
C30 H30A 0.9800
C30 H30B 0.9800
C30 H30C 0.9800
C31 H31A 0.9800
C31 H31B 0.9800
C31 H31C 0.9800
C32 H32A 0.9800
C32 H32B 0.9800
C32 H32C 0.9800
N1B C1B 1.133(5)
C1B C2B 1.440(6)
C2B H2B1 0.9800
C2B H2B2 0.9800
C2B H2B3 0.9800
O1A C11A 1.396(4)
O1A C4A 1.475(5)
O2A C23A 1.399(4)
O2A C1A 1.496(5)
N1A C1A 1.426(5)
N1A C4A 1.429(5)
N1A H1NA 0.84(4)
N2A C16A 1.385(6)
N2A C13A 1.387(6)
N2A H2A1 0.8800
C1A C2A 1.524(6)
C1A C24A 1.557(6)
C2A C3A 1.526(6)
C2A H2A2 0.9900
C2A H2A3 0.9900
C3A C4A 1.523(6)
C3A H3A1 0.9900
C3A H3A2 0.9900
C4A C5A 1.558(6)
C5A C6A 1.507(6)
C5A C26A 1.535(6)
C5A C25A 1.546(6)
C6A C7A 1.380(6)
C6A C11A 1.379(6)
C7A C8A 1.388(6)
C7A H7A1 0.9500
C8A C9A 1.391(6)
C8A H8A1 0.9500
C9A C10A 1.413(7)
C9A H9A1 0.9500
C10A C11A 1.388(6)
C10A C12A 1.532(5)
C12A C13A 1.510(5)
C12A C28A 1.539(5)
C12A C27A 1.542(5)
C13A C14A 1.362(5)
C14A C15A 1.431(6)
C14A H14B 0.9500
C15A C16A 1.355(5)
C15A H15B 0.9500
C16A C17A 1.513(5)
C17A C18A 1.527(5)
C17A C30A 1.541(5)
C17A C29A 1.556(5)
C18A C23A 1.389(6)
C18A C19A 1.394(5)
C19A C20A 1.394(6)
C19A H19B 0.9500
C20A C21A 1.392(6)
C20A H20B 0.9500
C21A C22A 1.383(5)
C21A H21B 0.9500
C22A C23A 1.390(5)
C22A C24A 1.510(6)
C24A C32A 1.531(5)
C24A C31A 1.547(5)
C25A H25D 0.9800
C25A H25E 0.9800
C25A H25F 0.9800
C26A H26D 0.9800
C26A H26E 0.9800
C26A H26F 0.9800
C27A H27D 0.9800
C27A H27E 0.9800
C27A H27F 0.9800
C28A H28D 0.9800
C28A H28E 0.9800
C28A H28F 0.9800
C29A H29D 0.9800
C29A H29E 0.9800
C29A H29F 0.9800
C30A H30D 0.9800
C30A H30E 0.9800
C30A H30F 0.9800
C31A H31D 0.9800
C31A H31E 0.9800
C31A H31F 0.9800
C32A H32D 0.9800
C32A H32E 0.9800
C32A H32F 0.9800
O1C C11C 1.433(8)
O1C C4C 1.445(8)
O2C C23C 1.434(8)
O2C C1C 1.448(8)
N1C C1C 1.409(9)
N1C C4C 1.409(9)
N2C C13C 1.399(9)
N2C C16C 1.400(9)
N2C H1NA 1.00(5)
C1C C2C 1.520(10)
C1C C24C 1.556(9)
C2C C3C 1.519(10)
C3C C4C 1.54(2)
C4C C5C 1.558(9)
C5C C6C 1.505(9)
C5C C25C 1.545(8)
C5C C26C 1.546(8)
C6C C11C 1.370(8)
C6C C7C 1.381(8)
C7C C8C 1.389(8)
C8C C9C 1.390(8)
C9C C10C 1.46(3)
C10C C11C 1.44(3)
C10C C12C 1.517(8)
C12C C13C 1.518(8)
C12C C28C 1.538(8)
C12C C27C 1.547(8)
C13C C14C 1.361(9)
C14C C15C 1.44(3)
C15C C16C 1.368(9)
C16C C17C 1.522(9)
C17C C18C 1.526(9)
C17C C30C 1.542(8)
C17C C29C 1.542(8)
C18C C19C 1.390(9)
C18C C23C 1.50(3)
C19C C20C 1.388(9)
C20C C21C 1.390(8)
C21C C22C 1.381(9)
C22C C23C 1.376(9)
C22C C24C 1.512(9)
C24C C31C 1.538(8)
C24C C32C 1.542(8)

loop_
_geom_hbond_atom_site_label_D
_geom_hbond_atom_site_label_H
_geom_hbond_atom_site_label_A
_geom_hbond_distance_DH
_geom_hbond_distance_HA
_geom_hbond_distance_DA
_geom_hbond_angle_DHA
N1 H1N N1B 0.85(4) 2.20(4) 3.043(4) 174(4)

loop_
_geom_torsion_atom_site_label_1
_geom_torsion_atom_site_label_2
_geom_torsion_atom_site_label_3
_geom_torsion_atom_site_label_4
_geom_torsion
C4 N1 C1 O2 -83.8(3)
C4 N1 C1 C2 31.3(4)
C4 N1 C1 C24 160.1(3)
C23 O2 C1 N1 -95.9(3)
C23 O2 C1 C2 151.1(3)
C23 O2 C1 C24 25.1(3)
N1 C1 C2 C3 -23.9(4)
O2 C1 C2 C3 94.0(4)
C24 C1 C2 C3 -149.0(4)
C1 C2 C3 C4 10.3(5)
C1 N1 C4 O1 90.4(3)
C1 N1 C4 C3 -24.3(3)
C1 N1 C4 C5 -154.8(3)
C11 O1 C4 N1 91.2(3)
C11 O1 C4 C3 -156.6(3)
C11 O1 C4 C5 -29.9(3)
C2 C3 C4 N1 7.1(4)
C2 C3 C4 O1 -110.8(4)
C2 C3 C4 C5 133.4(4)
N1 C4 C5 C6 -88.2(3)
O1 C4 C5 C6 32.0(3)
C3 C4 C5 C6 150.2(3)
N1 C4 C5 C25 33.9(4)
O1 C4 C5 C25 154.1(3)
C3 C4 C5 C25 -87.7(4)
N1 C4 C5 C26 156.7(3)
O1 C4 C5 C26 -83.1(3)
C3 C4 C5 C26 35.1(4)
C25 C5 C6 C7 40.0(6)
C26 C5 C6 C7 -84.8(5)
C4 C5 C6 C7 159.7(4)
C25 C5 C6 C11 -144.7(4)
C26 C5 C6 C11 90.5(4)
C4 C5 C6 C11 -25.0(4)
C11 C6 C7 C8 0.1(6)
C5 C6 C7 C8 174.9(4)
C6 C7 C8 C9 -3.7(7)
C7 C8 C9 C10 2.8(7)
C8 C9 C10 C11 1.7(6)
C8 C9 C10 C12 -175.1(4)
C7 C6 C11 O1 -176.5(4)
C5 C6 C11 O1 7.5(4)
C7 C6 C11 C10 4.9(6)
C5 C6 C11 C10 -171.1(4)
C4 O1 C11 C6 14.7(4)
C4 O1 C11 C10 -166.6(3)
C9 C10 C11 C6 -5.6(6)
C12 C10 C11 C6 171.2(4)
C9 C10 C11 O1 176.0(3)
C12 C10 C11 O1 -7.3(6)
C11 C10 C12 C13 77.7(4)
C9 C10 C12 C13 -105.8(4)
C11 C10 C12 C28 -161.1(4)
C9 C10 C12 C28 15.3(5)
C11 C10 C12 C27 -44.4(5)
C9 C10 C12 C27 132.0(4)
C16 N2 C13 C14 1.5(3)
C16 N2 C13 C12 -175.0(3)
C10 C12 C13 C14 116.5(4)
C28 C12 C13 C14 -6.2(5)
C27 C12 C13 C14 -121.7(4)
C10 C12 C13 N2 -67.8(4)
C28 C12 C13 N2 169.5(3)
C27 C12 C13 N2 54.0(4)
N2 C13 C14 C15 -1.4(4)
C12 C13 C14 C15 174.9(4)
C13 C14 C15 C16 0.8(5)
C14 C15 C16 N2 0.2(4)
C14 C15 C16 C17 -177.1(4)
C13 N2 C16 C15 -1.0(3)
C13 N2 C16 C17 176.5(4)
C15 C16 C17 C18 -112.8(4)
N2 C16 C17 C18 70.3(4)
C15 C16 C17 C29 124.4(4)
N2 C16 C17 C29 -52.5(4)
C15 C16 C17 C30 7.9(5)
N2 C16 C17 C30 -169.0(3)
C16 C17 C18 C23 -79.8(4)
C29 C17 C18 C23 43.3(5)
C30 C17 C18 C23 160.9(4)
C16 C17 C18 C19 100.1(4)
C29 C17 C18 C19 -136.8(4)
C30 C17 C18 C19 -19.2(5)
C23 C18 C19 C20 -2.0(6)
C17 C18 C19 C20 178.1(4)
C18 C19 C20 C21 0.0(8)
C19 C20 C21 C22 0.0(7)
C20 C21 C22 C23 2.1(6)
C20 C21 C22 C24 -176.3(4)
C21 C22 C23 C18 -4.5(6)
C24 C22 C23 C18 174.2(4)
C21 C22 C23 O2 175.9(4)
C24 C22 C23 O2 -5.4(4)
C19 C18 C23 C22 4.3(6)
C17 C18 C23 C22 -175.9(4)
C19 C18 C23 O2 -176.1(3)
C17 C18 C23 O2 3.7(6)
C1 O2 C23 C22 -13.0(4)
C1 O2 C23 C18 167.4(3)
C23 C22 C24 C32 -97.3(4)
C21 C22 C24 C32 81.2(6)
C23 C22 C24 C31 141.1(4)
C21 C22 C24 C31 -40.4(6)
C23 C22 C24 C1 20.1(4)
C21 C22 C24 C1 -161.4(4)
N1 C1 C24 C22 93.8(3)
O2 C1 C24 C22 -26.5(3)
C2 C1 C24 C22 -145.4(3)
N1 C1 C24 C32 -152.1(3)
O2 C1 C24 C32 87.5(4)
C2 C1 C24 C32 -31.3(5)
N1 C1 C24 C31 -28.0(5)
O2 C1 C24 C31 -148.4(4)
C2 C1 C24 C31 92.8(5)
C4A N1A C1A O2A -92.1(5)
C4A N1A C1A C2A 23.4(6)
C4A N1A C1A C24A 153.9(4)
C23A O2A C1A N1A -89.9(4)
C23A O2A C1A C2A 156.1(4)
C23A O2A C1A C24A 30.3(4)
N1A C1A C2A C3A -2.9(5)
O2A C1A C2A C3A 116.0(4)
C24A C1A C2A C3A -129.2(4)
C1A C2A C3A C4A -16.4(5)
C1A N1A C4A O1A 81.4(5)
C1A N1A C4A C3A -33.7(5)
C1A N1A C4A C5A -162.4(4)
C11A O1A C4A N1A 95.1(4)
C11A O1A C4A C3A -153.3(4)
C11A O1A C4A C5A -27.0(4)
C2A C3A C4A N1A 29.4(5)
C2A C3A C4A O1A -88.2(4)
C2A C3A C4A C5A 154.7(4)
N1A C4A C5A C6A -92.7(5)
O1A C4A C5A C6A 28.0(4)
C3A C4A C5A C6A 147.4(4)
N1A C4A C5A C26A 29.7(6)
O1A C4A C5A C26A 150.4(4)
C3A C4A C5A C26A -90.2(5)
N1A C4A C5A C25A 152.4(5)
O1A C4A C5A C25A -86.8(4)
C3A C4A C5A C25A 32.5(6)
C26A C5A C6A C7A 42.3(7)
C25A C5A C6A C7A -81.6(6)
C4A C5A C6A C7A 163.4(4)
C26A C5A C6A C11A -141.9(4)
C25A C5A C6A C11A 94.3(5)
C4A C5A C6A C11A -20.8(5)
C11A C6A C7A C8A -0.6(2)
C5A C6A C7A C8A 175.0(6)
C6A C7A C8A C9A 0.1(3)
C7A C8A C9A C10A -0.8(5)
C8A C9A C10A C11A 1.9(6)
C8A C9A C10A C12A -177.0(5)
C7A C6A C11A C10A 1.9(4)
C5A C6A C11A C10A -174.6(5)
C7A C6A C11A O1A -178.5(4)
C5A C6A C11A O1A 5.0(5)
C9A C10A C11A C6A -2.6(5)
C12A C10A C11A C6A 176.3(5)
C9A C10A C11A O1A 177.9(5)
C12A C10A C11A O1A -3.2(7)
C4A O1A C11A C6A 14.5(4)
C4A O1A C11A C10A -165.9(4)
C11A C10A C12A C13A 82.5(5)
C9A C10A C12A C13A -98.6(5)
C11A C10A C12A C28A -40.8(6)
C9A C10A C12A C28A 138.1(5)
C11A C10A C12A C27A -159.0(5)
C9A C10A C12A C27A 19.9(6)
C16A N2A C13A C14A 0.2(2)
C16A N2A C13A C12A -175.6(5)
C10A C12A C13A C14A 111.8(5)
C28A C12A C13A C14A -124.1(5)
C27A C12A C13A C14A -9.1(7)
C10A C12A C13A N2A -73.5(5)
C28A C12A C13A N2A 50.5(5)
C27A C12A C13A N2A 165.5(4)
N2A C13A C14A C15A -0.1(2)
C12A C13A C14A C15A 175.2(5)
C13A C14A C15A C16A 0.0(4)
C14A C15A C16A N2A 0.2(4)
C14A C15A C16A C17A -173.9(4)
C13A N2A C16A C15A -0.2(4)
C13A N2A C16A C17A 174.4(4)
C15A C16A C17A C18A -118.6(5)
N2A C16A C17A C18A 68.1(5)
C15A C16A C17A C30A 3.2(6)
N2A C16A C17A C30A -170.0(4)
C15A C16A C17A C29A 118.8(5)
N2A C16A C17A C29A -54.4(6)
C16A C17A C18A C23A -77.0(5)
C30A C17A C18A C23A 162.7(4)
C29A C17A C18A C23A 45.9(5)
C16A C17A C18A C19A 107.2(4)
C30A C17A C18A C19A -13.1(5)
C29A C17A C18A C19A -129.9(4)
C23A C18A C19A C20A -1.9(2)
C17A C18A C19A C20A 174.3(4)
C18A C19A C20A C21A -1.1(2)
C19A C20A C21A C22A 1.4(5)
C20A C21A C22A C23A 1.3(5)
C20A C21A C22A C24A -172.5(4)
C19A C18A C23A C22A 4.8(4)
C17A C18A C23A C22A -171.4(4)
C19A C18A C23A O2A -176.0(4)
C17A C18A C23A O2A 7.8(6)
C21A C22A C23A C18A -4.7(6)
C24A C22A C23A C18A 170.4(4)
C21A C22A C23A O2A 176.0(4)
C24A C22A C23A O2A -8.9(4)
C1A O2A C23A C18A 166.5(3)
C1A O2A C23A C22A -14.2(4)
C21A C22A C24A C32A -38.0(7)
C23A C22A C24A C32A 147.7(4)
C21A C22A C24A C31A 84.3(6)
C23A C22A C24A C31A -90.1(5)
C21A C22A C24A C1A -159.0(5)
C23A C22A C24A C1A 26.7(4)
N1A C1A C24A C22A 86.6(4)
O2A C1A C24A C22A -33.3(4)
C2A C1A C24A C22A -150.9(4)
N1A C1A C24A C32A -36.2(5)
O2A C1A C24A C32A -156.1(4)
C2A C1A C24A C32A 86.4(5)
N1A C1A C24A C31A -159.8(4)
O2A C1A C24A C31A 80.4(4)
C2A C1A C24A C31A -37.2(6)
C4C N1C C1C O2C -79(3)
C4C N1C C1C C2C 36(3)
C4C N1C C1C C24C 162(2)
C23C O2C C1C N1C -99.2(17)
C23C O2C C1C C2C 151.0(14)
C23C O2C C1C C24C 27.1(16)
N1C C1C C2C C3C -27(2)
O2C C1C C2C C3C 91.1(16)
C24C C1C C2C C3C -152.8(14)
C1C C2C C3C C4C 12.3(18)
C1C N1C C4C O1C 88(3)
C1C N1C C4C C3C -28(3)
C1C N1C C4C C5C -153(2)
C11C O1C C4C N1C 94.4(15)
C11C O1C C4C C3C -153.7(13)
C11C O1C C4C C5C -28.3(15)
C2C C3C C4C N1C 7(2)
C2C C3C C4C O1C -111.4(15)
C2C C3C C4C C5C 129.8(15)
N1C C4C C5C C6C -89(2)
O1C C4C C5C C6C 34.2(15)
C3C C4C C5C C6C 154.8(13)
N1C C4C C5C C25C 30(2)
O1C C4C C5C C25C 153.0(15)
C3C C4C C5C C25C -86.4(19)
N1C C4C C5C C26C 158(2)
O1C C4C C5C C26C -79.4(17)
C3C C4C C5C C26C 41.2(19)
C25C C5C C6C C11C -148.3(14)
C26C C5C C6C C11C 86.4(16)
C4C C5C C6C C11C -27.9(14)
C25C C5C C6C C7C 39(2)
C26C C5C C6C C7C -86(2)
C4C C5C C6C C7C 159.6(13)
C11C C6C C7C C8C -0.3(3)
C5C C6C C7C C8C 171.5(18)
C6C C7C C8C C9C -0.2(3)
C7C C8C C9C C10C 0.1(7)
C8C C9C C10C C11C 0.4(8)
C8C C9C C10C C12C -174.5(16)
C7C C6C C11C O1C -173.7(14)
C5C C6C C11C O1C 12.5(14)
C7C C6C C11C C10C 0.9(8)
C5C C6C C11C C10C -172.9(14)
C4C O1C C11C C6C 10.6(14)
C4C O1C C11C C10C -164.4(11)
C9C C10C C11C C6C -0.9(9)
C12C C10C C11C C6C 173.6(17)
C9C C10C C11C O1C 173.3(15)
C12C C10C C11C O1C -12.2(18)
C11C C10C C12C C13C 77.5(18)
C9C C10C C12C C13C -108.3(15)
C11C C10C C12C C28C -158.8(14)
C9C C10C C12C C28C 15(2)
C11C C10C C12C C27C -44(2)
C9C C10C C12C C27C 130.5(16)
C16C N2C C13C C14C 0.1(3)
C16C N2C C13C C12C -179.5(16)
C10C C12C C13C C14C 118.2(18)
C28C C12C C13C C14C -7(2)
C27C C12C C13C C14C -118.4(18)
C10C C12C C13C N2C -62.3(19)
C28C C12C C13C N2C 172.7(13)
C27C C12C C13C N2C 61.2(18)
N2C C13C C14C C15C 0.1(3)
C12C C13C C14C C15C 179.7(17)
C13C C14C C15C C16C -0.3(5)
C14C C15C C16C N2C 0.4(7)
C14C C15C C16C C17C -171.3(17)
C13C N2C C16C C15C -0.3(5)
C13C N2C C16C C17C 172.0(16)
C15C C16C C17C C18C -113(2)
N2C C16C C17C C18C 75.6(19)
C15C C16C C17C C30C 3(2)
N2C C16C C17C C30C -167.6(15)
C15C C16C C17C C29C 121.9(17)
N2C C16C C17C C29C -49(2)
C16C C17C C18C C19C 100.7(17)
C30C C17C C18C C19C -20(2)
C29C C17C C18C C19C -134.8(17)
C16C C17C C18C C23C -82(2)
C30C C17C C18C C23C 157.2(18)
C29C C17C C18C C23C 42(2)
C23C C18C C19C C20C -0.1(3)
C17C C18C C19C C20C 177(2)
C18C C19C C20C C21C -0.1(3)
C19C C20C C21C C22C 0.1(9)
C20C C21C C22C C23C 0.1(10)
C20C C21C C22C C24C -174(3)
C21C C22C C23C O2C 178.2(19)
C24C C22C C23C O2C -5.4(19)
C21C C22C C23C C18C -0.4(9)
C24C C22C C23C C18C 176.1(18)
C1C O2C C23C C22C -14.5(18)
C1C O2C C23C C18C 164.1(13)
C19C C18C C23C C22C 0.4(8)
C17C C18C C23C C22C -176(2)
C19C C18C C23C O2C -178(2)
C17C C18C C23C O2C 5(2)
C23C C22C C24C C31C 143.8(16)
C21C C22C C24C C31C -42(3)
C23C C22C C24C C32C -98.3(17)
C21C C22C C24C C32C 76(3)
C23C C22C C24C C1C 21.4(17)
C21C C22C C24C C1C -165(2)
N1C C1C C24C C22C 95(2)
O2C C1C C24C C22C -29.6(16)
C2C C1C C24C C22C -148.0(14)
N1C C1C C24C C31C -25(2)
O2C C1C C24C C31C -148.9(15)
C2C C1C C24C C31C 92.7(18)
N1C C1C C24C C32C -153(2)
O2C C1C C24C C32C 82.7(17)
C2C C1C C24C C32C -36(2)
